data_2222186
loop_
_publ_author_name
'Zhang, Cai-Li'
'Ye, Ping-Ping'
'Du, Zhi-Qiang'

_publ_section_title
;
 1,1',2,2'-Tetramethyl-3,3'-(4-methoxybenzylidene)di-1<i>H</i>-indole
;
_journal_coeditor_code XU2523
_journal_issue 6
_journal_name_full 'Acta Crystallographica Section E'
_journal_page_first o1332
_journal_paper_doi 10.1107/S1600536809017759
_journal_volume 65
_journal_year 2009
_chemical_formula_iupac 'C28 H28 N2 O'
_chemical_formula_moiety 'C28 H28 N2 O'
_chemical_formula_sum 'C28 H28 N2 O'
_chemical_formula_weight 408.52
_chemical_name_systematic
;
1,1',2,2'-Tetramethyl-3,3'-(4-methoxybenzylidene)di-1<i>H</i>-indole
;
_space_group_IT_number 14
_symmetry_cell_setting monoclinic
_symmetry_space_group_name_Hall '-P 2yn'
_symmetry_space_group_name_H-M 'P 1 21/n 1'
_atom_sites_solution_hydrogens geom
_atom_sites_solution_primary direct
_atom_sites_solution_secondary difmap
_audit_creation_method SHELXL-97
_cell_angle_alpha 90.00
_cell_angle_beta 97.1740(10)
_cell_angle_gamma 90.00
_cell_formula_units_Z 4
_cell_length_a 10.6647(8)
_cell_length_b 13.2088(10)
_cell_length_c 16.1494(13)
_cell_measurement_reflns_used 6354
_cell_measurement_temperature 296(2)
_cell_measurement_theta_max 51.158
_cell_measurement_theta_min 4.871
_cell_volume 2257.1(3)
_computing_cell_refinement 'SAINT (Bruker, 2004)'
_computing_data_collection 'SMART (Bruker, 2004)'
_computing_data_reduction 'SAINT (Bruker, 2004)'
_computing_molecular_graphics 'ORTEP-3 for Windows (Farrugia, 1997)'
_computing_publication_material 'WinGX (Farrugia, 1999)'
_computing_structure_refinement 'SHELXL97 (Sheldrick, 2008)'
_computing_structure_solution 'SHELXS97 (Sheldrick, 2008)'
_diffrn_ambient_temperature 296(2)
_diffrn_measured_fraction_theta_full 0.995
_diffrn_measured_fraction_theta_max 0.995
_diffrn_measurement_device_type 'Bruker SMART CCD area-detector'
_diffrn_measurement_method '\f and \w'
_diffrn_radiation_monochromator graphite
_diffrn_radiation_source 'fine-focus sealed tube'
_diffrn_radiation_type MoK\a
_diffrn_radiation_wavelength 0.71073
_diffrn_reflns_av_R_equivalents 0.0250
_diffrn_reflns_av_sigmaI/netI 0.0265
_diffrn_reflns_limit_h_max 12
_diffrn_reflns_limit_h_min -12
_diffrn_reflns_limit_k_max 15
_diffrn_reflns_limit_k_min -15
_diffrn_reflns_limit_l_max 19
_diffrn_reflns_limit_l_min -19
_diffrn_reflns_number 11505
_diffrn_reflns_theta_full 25.00
_diffrn_reflns_theta_max 25.00
_diffrn_reflns_theta_min 2.00
_diffrn_standards_interval_count 0
_diffrn_standards_interval_time 0
_diffrn_standards_number 0
_exptl_absorpt_coefficient_mu 0.073
_exptl_absorpt_correction_type none
_exptl_crystal_colour colorless
_exptl_crystal_density_diffrn 1.202
_exptl_crystal_density_method 'not measured'
_exptl_crystal_description prism
_exptl_crystal_F_000 872
_exptl_crystal_size_max 0.25
_exptl_crystal_size_mid 0.24
_exptl_crystal_size_min 0.21
_refine_diff_density_max 0.207
_refine_diff_density_min -0.218
_refine_ls_extinction_method none
_refine_ls_goodness_of_fit_ref 0.833
_refine_ls_hydrogen_treatment constr
_refine_ls_matrix_type full
_refine_ls_number_parameters 285
_refine_ls_number_reflns 3955
_refine_ls_number_restraints 0
_refine_ls_restrained_S_all 0.833
_refine_ls_R_factor_all 0.0532
_refine_ls_R_factor_gt 0.0441
_refine_ls_shift/su_max 0.000
_refine_ls_shift/su_mean 0.000
_refine_ls_structure_factor_coef Fsqd
_refine_ls_weighting_details 'calc w=1/[\s^2^(Fo^2^)+(0.1047P)^2^+0.8752P] where P=(Fo^2^+2Fc^2^)/3'
_refine_ls_weighting_scheme calc
_refine_ls_wR_factor_gt 0.1303
_refine_ls_wR_factor_ref 0.1391
_reflns_number_gt 3196
_reflns_number_total 3955
_reflns_threshold_expression I>2\s(I)
_cod_data_source_file xu2523.cif
_cod_data_source_block I
_cod_original_sg_symbol_H-M 'P 21/n'
_cod_database_code 2222186
_cod_database_fobs_code 2222186

loop_
_symmetry_equiv_pos_as_xyz
'x, y, z'
'-x+1/2, y+1/2, -z+1/2'
'-x, -y, -z'
'x-1/2, -y-1/2, z-1/2'

loop_
_atom_site_type_symbol
_atom_site_label
_atom_site_fract_x
_atom_site_fract_y
_atom_site_fract_z
_atom_site_U_iso_or_equiv
_atom_site_adp_type
_atom_site_calc_flag
_atom_site_refinement_flags
_atom_site_occupancy
_atom_site_disorder_assembly
_atom_site_disorder_group
N N1 0.63286(14) 0.32330(11) 0.89904(8) 0.0421(4) Uani d . 1 . .
N N2 0.23060(12) 0.47645(10) 0.62297(8) 0.0358(3) Uani d . 1 . .
O O1 0.73808(18) 0.09952(13) 0.43460(10) 0.0827(5) Uani d . 1 . .
C C1 0.54764(14) 0.35901(11) 0.67122(9) 0.0316(3) Uani d . 1 . .
H H1 0.5937 0.4226 0.6671 0.038 Uiso calc R 1 . .
C C2 0.59177(14) 0.28915(11) 0.60516(9) 0.0334(4) Uani d . 1 . .
C C3 0.72045(16) 0.27569(12) 0.60290(11) 0.0403(4) Uani d . 1 . .
H H3 0.7776 0.3097 0.6414 0.048 Uiso calc R 1 . .
C C4 0.76556(18) 0.21341(14) 0.54521(12) 0.0501(5) Uani d . 1 . .
H H4 0.8522 0.2066 0.5446 0.060 Uiso calc R 1 . .
C C5 0.6831(2) 0.16106(14) 0.48826(12) 0.0529(5) Uani d . 1 . .
C C6 0.5550(2) 0.17324(15) 0.48860(12) 0.0544(5) Uani d . 1 . .
H H6 0.4984 0.1387 0.4502 0.065 Uiso calc R 1 . .
C C7 0.51073(17) 0.23765(13) 0.54694(11) 0.0435(4) Uani d . 1 . .
H H7 0.4240 0.2460 0.5464 0.052 Uiso calc R 1 . .
C C8 0.6598(4) 0.0526(3) 0.36972(17) 0.1146(13) Uani d . 1 . .
H H8A 0.7107 0.0159 0.3349 0.172 Uiso calc R 1 . .
H H8B 0.6113 0.1031 0.3371 0.172 Uiso calc R 1 . .
H H8C 0.6036 0.0066 0.3927 0.172 Uiso calc R 1 . .
C C9 0.58732(14) 0.32027(11) 0.75930(9) 0.0319(3) Uani d . 1 . .
C C10 0.62303(14) 0.21961(11) 0.78731(10) 0.0317(3) Uani d . 1 . .
C C11 0.63396(15) 0.12468(12) 0.74924(10) 0.0373(4) Uani d . 1 . .
H H11 0.6147 0.1177 0.6918 0.045 Uiso calc R 1 . .
C C12 0.67336(16) 0.04226(12) 0.79772(11) 0.0423(4) Uani d . 1 . .
H H12 0.6806 -0.0203 0.7724 0.051 Uiso calc R 1 . .
C C13 0.70262(16) 0.05046(13) 0.88377(11) 0.0446(4) Uani d . 1 . .
H H13 0.7297 -0.0065 0.9148 0.054 Uiso calc R 1 . .
C C14 0.69222(16) 0.14123(14) 0.92376(11) 0.0428(4) Uani d . 1 . .
H H14 0.7117 0.1467 0.9813 0.051 Uiso calc R 1 . .
C C15 0.65141(14) 0.22480(12) 0.87502(10) 0.0355(4) Uani d . 1 . .
C C16 0.59485(15) 0.38016(12) 0.82871(10) 0.0377(4) Uani d . 1 . .
C C17 0.6468(2) 0.35910(17) 0.98459(12) 0.0627(6) Uani d . 1 . .
H H17A 0.6664 0.3030 1.0218 0.094 Uiso calc R 1 . .
H H17B 0.5693 0.3901 0.9960 0.094 Uiso calc R 1 . .
H H17C 0.7139 0.4079 0.9926 0.094 Uiso calc R 1 . .
C C18 0.5666(2) 0.49042(14) 0.83534(13) 0.0561(5) Uani d . 1 . .
H H18A 0.6390 0.5245 0.8638 0.084 Uiso calc R 1 . .
H H18B 0.4958 0.4992 0.8660 0.084 Uiso calc R 1 . .
H H18C 0.5467 0.5185 0.7804 0.084 Uiso calc R 1 . .
C C19 0.40945(14) 0.38686(11) 0.65659(9) 0.0314(3) Uani d . 1 . .
C C20 0.30467(14) 0.32631(11) 0.67439(9) 0.0325(4) Uani d . 1 . .
C C21 0.29216(16) 0.22881(12) 0.70659(10) 0.0395(4) Uani d . 1 . .
H H21 0.3633 0.1891 0.7218 0.047 Uiso calc R 1 . .
C C22 0.17413(17) 0.19248(14) 0.71551(11) 0.0455(4) Uani d . 1 . .
H H22 0.1659 0.1277 0.7368 0.055 Uiso calc R 1 . .
C C23 0.06594(17) 0.25115(15) 0.69312(12) 0.0484(4) Uani d . 1 . .
H H23 -0.0130 0.2249 0.7000 0.058 Uiso calc R 1 . .
C C24 0.07467(16) 0.34710(14) 0.66114(11) 0.0438(4) Uani d . 1 . .
H H24 0.0028 0.3859 0.6458 0.053 Uiso calc R 1 . .
C C25 0.19443(15) 0.38423(12) 0.65254(9) 0.0339(4) Uani d . 1 . .
C C26 0.36095(14) 0.47703(11) 0.62486(9) 0.0322(3) Uani d . 1 . .
C C27 0.14395(17) 0.55850(14) 0.59566(12) 0.0477(4) Uani d . 1 . .
H H27A 0.0825 0.5654 0.6340 0.072 Uiso calc R 1 . .
H H27B 0.1018 0.5437 0.5410 0.072 Uiso calc R 1 . .
H H27C 0.1904 0.6206 0.5940 0.072 Uiso calc R 1 . .
C C28 0.42723(17) 0.56692(13) 0.59485(11) 0.0440(4) Uani d . 1 . .
H H28A 0.4049 0.6263 0.6240 0.066 Uiso calc R 1 . .
H H28B 0.4025 0.5756 0.5361 0.066 Uiso calc R 1 . .
H H28C 0.5169 0.5566 0.6051 0.066 Uiso calc R 1 . .

loop_
_atom_site_aniso_label
_atom_site_aniso_U_11
_atom_site_aniso_U_22
_atom_site_aniso_U_33
_atom_site_aniso_U_12
_atom_site_aniso_U_13
_atom_site_aniso_U_23
N1 0.0508(8) 0.0427(8) 0.0313(7) 0.0060(6) -0.0012(6) -0.0044(6)
N2 0.0330(7) 0.0350(7) 0.0386(7) 0.0063(5) 0.0018(6) 0.0039(6)
O1 0.1152(14) 0.0747(11) 0.0624(10) 0.0308(10) 0.0278(9) -0.0145(8)
C1 0.0315(8) 0.0275(8) 0.0353(8) -0.0008(6) 0.0018(6) 0.0037(6)
C2 0.0382(9) 0.0299(8) 0.0324(8) 0.0016(6) 0.0052(6) 0.0063(6)
C3 0.0371(9) 0.0382(9) 0.0457(10) 0.0028(7) 0.0058(7) 0.0039(7)
C4 0.0499(11) 0.0477(11) 0.0557(11) 0.0115(8) 0.0177(9) 0.0075(9)
C5 0.0758(14) 0.0434(10) 0.0417(10) 0.0161(9) 0.0160(9) 0.0026(8)
C6 0.0690(13) 0.0507(11) 0.0416(10) 0.0012(9) -0.0004(9) -0.0076(8)
C7 0.0432(9) 0.0474(10) 0.0390(9) 0.0005(7) 0.0012(7) -0.0003(8)
C8 0.173(3) 0.112(2) 0.0558(15) 0.059(2) 0.0022(18) -0.0304(16)
C9 0.0294(7) 0.0305(8) 0.0347(8) 0.0012(6) -0.0007(6) 0.0008(6)
C10 0.0281(7) 0.0323(8) 0.0339(8) 0.0007(6) 0.0008(6) 0.0018(6)
C11 0.0414(9) 0.0336(8) 0.0366(9) 0.0005(7) 0.0037(7) 0.0017(7)
C12 0.0446(9) 0.0316(8) 0.0514(10) 0.0054(7) 0.0089(8) 0.0044(7)
C13 0.0410(9) 0.0411(10) 0.0516(11) 0.0064(7) 0.0047(8) 0.0156(8)
C14 0.0398(9) 0.0508(10) 0.0366(9) 0.0029(8) -0.0005(7) 0.0085(8)
C15 0.0337(8) 0.0380(9) 0.0338(8) 0.0024(7) 0.0001(6) 0.0012(7)
C16 0.0391(9) 0.0338(9) 0.0391(9) 0.0042(7) 0.0007(7) -0.0020(7)
C17 0.0839(15) 0.0651(13) 0.0362(10) 0.0102(11) -0.0041(10) -0.0105(9)
C18 0.0727(14) 0.0391(10) 0.0550(12) 0.0119(9) 0.0018(10) -0.0095(9)
C19 0.0324(8) 0.0320(8) 0.0294(8) 0.0011(6) 0.0024(6) 0.0019(6)
C20 0.0337(8) 0.0337(8) 0.0295(8) 0.0006(6) 0.0020(6) 0.0000(6)
C21 0.0385(9) 0.0373(9) 0.0416(9) -0.0008(7) 0.0011(7) 0.0051(7)
C22 0.0453(10) 0.0423(10) 0.0485(10) -0.0090(8) 0.0048(8) 0.0065(8)
C23 0.0375(9) 0.0545(11) 0.0536(11) -0.0099(8) 0.0079(8) 0.0008(9)
C24 0.0338(9) 0.0490(10) 0.0481(10) 0.0024(7) 0.0030(7) -0.0022(8)
C25 0.0340(8) 0.0365(8) 0.0309(8) 0.0016(6) 0.0025(6) -0.0013(6)
C26 0.0335(8) 0.0326(8) 0.0305(8) 0.0023(6) 0.0036(6) 0.0012(6)
C27 0.0435(10) 0.0446(10) 0.0535(11) 0.0141(8) 0.0003(8) 0.0048(8)
C28 0.0461(10) 0.0368(9) 0.0492(10) 0.0022(7) 0.0069(8) 0.0103(7)

loop_
_atom_type_symbol
_atom_type_description
_atom_type_scat_dispersion_real
_atom_type_scat_dispersion_imag
_atom_type_scat_source
C C 0.0033 0.0016 'International Tables Vol C Tables 4.2.6.8 and 6.1.1.4'
H H 0.0000 0.0000 'International Tables Vol C Tables 4.2.6.8 and 6.1.1.4'
N N 0.0061 0.0033 'International Tables Vol C Tables 4.2.6.8 and 6.1.1.4'
O O 0.0106 0.0060 'International Tables Vol C Tables 4.2.6.8 and 6.1.1.4'

loop_
_geom_angle_atom_site_label_1
_geom_angle_atom_site_label_2
_geom_angle_atom_site_label_3
_geom_angle_site_symmetry_1
_geom_angle_site_symmetry_3
_geom_angle
_geom_angle_publ_flag
C15 N1 C16 . . 108.65(13) ?
C15 N1 C17 . . 125.05(15) ?
C16 N1 C17 . . 126.26(15) ?
C25 N2 C26 . . 108.65(12) ?
C25 N2 C27 . . 124.55(14) ?
C26 N2 C27 . . 126.80(14) ?
C5 O1 C8 . . 118.2(2) ?
C19 C1 C9 . . 112.38(12) ?
C19 C1 C2 . . 114.70(13) ?
C9 C1 C2 . . 112.06(12) ?
C19 C1 H1 . . 105.6 ?
C9 C1 H1 . . 105.6 ?
C2 C1 H1 . . 105.6 ?
C7 C2 C3 . . 117.22(15) ?
C7 C2 C1 . . 123.63(14) ?
C3 C2 C1 . . 119.15(14) ?
C4 C3 C2 . . 121.69(17) ?
C4 C3 H3 . . 119.2 ?
C2 C3 H3 . . 119.2 ?
C5 C4 C3 . . 120.34(18) ?
C5 C4 H4 . . 119.8 ?
C3 C4 H4 . . 119.8 ?
O1 C5 C4 . . 115.59(19) ?
O1 C5 C6 . . 125.1(2) ?
C4 C5 C6 . . 119.35(17) ?
C5 C6 C7 . . 119.62(18) ?
C5 C6 H6 . . 120.2 ?
C7 C6 H6 . . 120.2 ?
C2 C7 C6 . . 121.77(17) ?
C2 C7 H7 . . 119.1 ?
C6 C7 H7 . . 119.1 ?
O1 C8 H8A . . 109.5 ?
O1 C8 H8B . . 109.5 ?
H8A C8 H8B . . 109.5 ?
O1 C8 H8C . . 109.5 ?
H8A C8 H8C . . 109.5 ?
H8B C8 H8C . . 109.5 ?
C16 C9 C10 . . 106.89(13) ?
C16 C9 C1 . . 123.61(14) ?
C10 C9 C1 . . 129.50(14) ?
C11 C10 C15 . . 117.53(14) ?
C11 C10 C9 . . 135.90(15) ?
C15 C10 C9 . . 106.57(13) ?
C12 C11 C10 . . 119.50(15) ?
C12 C11 H11 . . 120.2 ?
C10 C11 H11 . . 120.2 ?
C11 C12 C13 . . 121.45(16) ?
C11 C12 H12 . . 119.3 ?
C13 C12 H12 . . 119.3 ?
C14 C13 C12 . . 121.14(16) ?
C14 C13 H13 . . 119.4 ?
C12 C13 H13 . . 119.4 ?
C13 C14 C15 . . 117.65(16) ?
C13 C14 H14 . . 121.2 ?
C15 C14 H14 . . 121.2 ?
N1 C15 C14 . . 129.36(15) ?
N1 C15 C10 . . 107.91(13) ?
C14 C15 C10 . . 122.72(15) ?
C9 C16 N1 . . 109.97(14) ?
C9 C16 C18 . . 129.17(16) ?
N1 C16 C18 . . 120.86(15) ?
N1 C17 H17A . . 109.5 ?
N1 C17 H17B . . 109.5 ?
H17A C17 H17B . . 109.5 ?
N1 C17 H17C . . 109.5 ?
H17A C17 H17C . . 109.5 ?
H17B C17 H17C . . 109.5 ?
C16 C18 H18A . . 109.5 ?
C16 C18 H18B . . 109.5 ?
H18A C18 H18B . . 109.5 ?
C16 C18 H18C . . 109.5 ?
H18A C18 H18C . . 109.5 ?
H18B C18 H18C . . 109.5 ?
C26 C19 C20 . . 107.00(13) ?
C26 C19 C1 . . 125.84(14) ?
C20 C19 C1 . . 127.15(13) ?
C21 C20 C25 . . 118.45(14) ?
C21 C20 C19 . . 134.46(14) ?
C25 C20 C19 . . 107.09(13) ?
C22 C21 C20 . . 119.45(16) ?
C22 C21 H21 . . 120.3 ?
C20 C21 H21 . . 120.3 ?
C21 C22 C23 . . 121.13(17) ?
C21 C22 H22 . . 119.4 ?
C23 C22 H22 . . 119.4 ?
C24 C23 C22 . . 120.98(16) ?
C24 C23 H23 . . 119.5 ?
C22 C23 H23 . . 119.5 ?
C23 C24 C25 . . 117.91(16) ?
C23 C24 H24 . . 121.0 ?
C25 C24 H24 . . 121.0 ?
N2 C25 C24 . . 130.18(15) ?
N2 C25 C20 . . 107.76(13) ?
C24 C25 C20 . . 122.07(15) ?
C19 C26 N2 . . 109.49(13) ?
C19 C26 C28 . . 129.77(14) ?
N2 C26 C28 . . 120.74(13) ?
N2 C27 H27A . . 109.5 ?
N2 C27 H27B . . 109.5 ?
H27A C27 H27B . . 109.5 ?
N2 C27 H27C . . 109.5 ?
H27A C27 H27C . . 109.5 ?
H27B C27 H27C . . 109.5 ?
C26 C28 H28A . . 109.5 ?
C26 C28 H28B . . 109.5 ?
H28A C28 H28B . . 109.5 ?
C26 C28 H28C . . 109.5 ?
H28A C28 H28C . . 109.5 ?
H28B C28 H28C . . 109.5 ?

loop_
_geom_bond_atom_site_label_1
_geom_bond_atom_site_label_2
_geom_bond_site_symmetry_2
_geom_bond_distance
_geom_bond_publ_flag
N1 C15 . 1.379(2) ?
N1 C16 . 1.380(2) ?
N1 C17 . 1.450(2) ?
N2 C25 . 1.381(2) ?
N2 C26 . 1.3867(19) ?
N2 C27 . 1.457(2) ?
O1 C5 . 1.372(2) ?
O1 C8 . 1.401(4) ?
C1 C19 . 1.509(2) ?
C1 C9 . 1.521(2) ?
C1 C2 . 1.529(2) ?
C1 H1 . 0.9800 ?
C2 C7 . 1.375(2) ?
C2 C3 . 1.389(2) ?
C3 C4 . 1.374(2) ?
C3 H3 . 0.9300 ?
C4 C5 . 1.377(3) ?
C4 H4 . 0.9300 ?
C5 C6 . 1.376(3) ?
C6 C7 . 1.395(3) ?
C6 H6 . 0.9300 ?
C7 H7 . 0.9300 ?
C8 H8A . 0.9600 ?
C8 H8B . 0.9600 ?
C8 H8C . 0.9600 ?
C9 C16 . 1.366(2) ?
C9 C10 . 1.440(2) ?
C10 C11 . 1.408(2) ?
C10 C15 . 1.413(2) ?
C11 C12 . 1.376(2) ?
C11 H11 . 0.9300 ?
C12 C13 . 1.390(3) ?
C12 H12 . 0.9300 ?
C13 C14 . 1.373(3) ?
C13 H13 . 0.9300 ?
C14 C15 . 1.394(2) ?
C14 H14 . 0.9300 ?
C16 C18 . 1.494(2) ?
C17 H17A . 0.9600 ?
C17 H17B . 0.9600 ?
C17 H17C . 0.9600 ?
C18 H18A . 0.9600 ?
C18 H18B . 0.9600 ?
C18 H18C . 0.9600 ?
C19 C26 . 1.372(2) ?
C19 C20 . 1.432(2) ?
C20 C21 . 1.401(2) ?
C20 C25 . 1.410(2) ?
C21 C22 . 1.371(2) ?
C21 H21 . 0.9300 ?
C22 C23 . 1.400(3) ?
C22 H22 . 0.9300 ?
C23 C24 . 1.376(3) ?
C23 H23 . 0.9300 ?
C24 C25 . 1.391(2) ?
C24 H24 . 0.9300 ?
C26 C28 . 1.493(2) ?
C27 H27A . 0.9600 ?
C27 H27B . 0.9600 ?
C27 H27C . 0.9600 ?
C28 H28A . 0.9600 ?
C28 H28B . 0.9600 ?
C28 H28C . 0.9600 ?

loop_
_cod_related_entry_id
_cod_related_entry_database
_cod_related_entry_code
1 ChemSpider 24742376
